data_1517646
loop_
_publ_author_name
'Ciana M. Rogers'
'Curtis Y. Wang'
'Gregory A. Farnum'
'Robert L. LaDuca'

_publ_section_title
;
 Divalent metal homophthalate coordination polymers with long-spanning
 dipyridyl ligands containing piperazine moieties
;
_journal_name_full
;
Inorganica Chimica Acta
;
_journal_page_first 78
_journal_page_last 84
_journal_volume 403
_journal_year 2013
_chemical_formula_sum 'C34 H32 N4 O8 Zn2'
_chemical_formula_weight 755.38
_space_group_IT_number 2
_symmetry_cell_setting triclinic
_symmetry_space_group_name_Hall '-P 1'
_symmetry_space_group_name_H-M 'P -1'
_atom_sites_solution_hydrogens geom
_atom_sites_solution_primary direct
_atom_sites_solution_secondary difmap
_cell_angle_alpha 92.643(3)
_cell_angle_beta 107.411(3)
_cell_angle_gamma 106.529(4)
_cell_formula_units_Z 1
_cell_length_a 7.775(2)
_cell_length_b 10.371(3)
_cell_length_c 10.484(3)
_cell_measurement_reflns_used 6117
_cell_measurement_temperature 173(2)
_cell_measurement_theta_max 28.26
_cell_measurement_theta_min 2.70
_cell_volume 765.3(4)
_computing_cell_refinement 'Bruker SAINT'
_computing_data_collection 'Bruker APEX2'
_computing_data_reduction 'Bruker SAINT'
_computing_molecular_graphics 'Bruker SHELXTL'
_computing_publication_material 'Bruker SHELXTL'
_computing_structure_refinement 'SHELXL-97 (Sheldrick, 2008)'
_computing_structure_solution 'SHELXS-97 (Sheldrick, 2008)'
_diffrn_ambient_temperature 173(2)
_diffrn_measured_fraction_theta_full 1.000
_diffrn_measured_fraction_theta_max 0.922
_diffrn_measurement_device_type 'Bruker APEX-II CCD'
_diffrn_measurement_method '\f and \w scans'
_diffrn_radiation_monochromator graphite
_diffrn_radiation_source 'fine-focus sealed tube'
_diffrn_radiation_type MoK\a
_diffrn_radiation_wavelength 0.71073
_diffrn_reflns_av_R_equivalents 0.0474
_diffrn_reflns_av_sigmaI/netI 0.0476
_diffrn_reflns_limit_h_max 10
_diffrn_reflns_limit_h_min -10
_diffrn_reflns_limit_k_max 13
_diffrn_reflns_limit_k_min -13
_diffrn_reflns_limit_l_max 13
_diffrn_reflns_limit_l_min -13
_diffrn_reflns_number 13330
_diffrn_reflns_theta_full 25.00
_diffrn_reflns_theta_max 28.62
_diffrn_reflns_theta_min 2.06
_exptl_absorpt_coefficient_mu 1.629
_exptl_absorpt_correction_T_max 0.8807
_exptl_absorpt_correction_T_min 0.6997
_exptl_absorpt_correction_type multi-scan
_exptl_absorpt_process_details SADABS
_exptl_crystal_colour colourless
_exptl_crystal_density_diffrn 1.639
_exptl_crystal_density_meas 0
_exptl_crystal_density_method 'not measured'
_exptl_crystal_description block
_exptl_crystal_F_000 388
_exptl_crystal_size_max 0.24
_exptl_crystal_size_mid 0.19
_exptl_crystal_size_min 0.08
_refine_diff_density_max 0.393
_refine_diff_density_min -0.342
_refine_diff_density_rms 0.080
_refine_ls_extinction_method none
_refine_ls_goodness_of_fit_ref 1.043
_refine_ls_hydrogen_treatment mixed
_refine_ls_matrix_type full
_refine_ls_number_parameters 217
_refine_ls_number_reflns 3615
_refine_ls_number_restraints 0
_refine_ls_restrained_S_all 1.043
_refine_ls_R_factor_all 0.0452
_refine_ls_R_factor_gt 0.0335
_refine_ls_shift/su_max 0.002
_refine_ls_shift/su_mean 0.000
_refine_ls_structure_factor_coef Fsqd
_refine_ls_weighting_details 'calc w=1/[\s^2^(Fo^2^)+(0.0340P)^2^+0.2295P] where P=(Fo^2^+2Fc^2^)/3'
_refine_ls_weighting_scheme calc
_refine_ls_wR_factor_gt 0.0731
_refine_ls_wR_factor_ref 0.0784
_reflns_number_gt 2991
_reflns_number_total 3615
_reflns_threshold_expression >2sigma(I)
_cod_data_source_file ICA-2013-403-78-84-3.cif
_cod_data_source_block p1b
_cod_original_sg_symbol_H-M P-1
_cod_database_code 1517646

loop_
_symmetry_equiv_pos_as_xyz
'x, y, z'
'-x, -y, -z'

loop_
_atom_site_label
_atom_site_type_symbol
_atom_site_fract_x
_atom_site_fract_y
_atom_site_fract_z
_atom_site_U_iso_or_equiv
_atom_site_adp_type
_atom_site_occupancy
_atom_site_symmetry_multiplicity
_atom_site_calc_flag
_atom_site_refinement_flags
Zn1 Zn -0.10569(4) -1.14513(3) -0.52538(3) 0.01580(9) Uani 1 1 d .
O1 O 0.7692(2) -1.08659(17) -0.39735(17) 0.0249(4) Uani 1 1 d .
O2 O 0.9281(2) -0.86456(17) -0.36367(18) 0.0273(4) Uani 1 1 d .
O3 O 0.2650(2) -0.94583(16) -0.33448(16) 0.0216(4) Uani 1 1 d .
O4 O 0.1060(2) -1.16716(17) -0.36513(18) 0.0270(4) Uani 1 1 d .
N1 N -0.2790(3) -1.33861(18) -0.59469(19) 0.0165(4) Uani 1 1 d .
N2 N -0.8685(3) -1.4734(2) -0.86487(19) 0.0203(4) Uani 1 1 d .
C1 C 0.4123(3) -1.0890(2) -0.2033(2) 0.0149(4) Uani 1 1 d .
C2 C 0.6017(3) -1.0317(2) -0.1959(2) 0.0158(5) Uani 1 1 d .
C3 C 0.7407(3) -1.0633(2) -0.0950(2) 0.0214(5) Uani 1 1 d .
H3 H 0.8696 -1.0278 -0.0905 0.026 Uiso 1 1 calc R
C4 C 0.6966(4) -1.1446(3) -0.0013(2) 0.0257(6) Uani 1 1 d .
H4 H 0.7947 -1.1628 0.0675 0.031 Uiso 1 1 calc R
C5 C 0.5095(4) -1.1996(2) -0.0080(2) 0.0250(5) Uani 1 1 d .
H5 H 0.4779 -1.2544 0.0568 0.030 Uiso 1 1 calc R
C6 C 0.3693(3) -1.1736(2) -0.1101(2) 0.0196(5) Uani 1 1 d .
H6 H 0.2403 -1.2143 -0.1171 0.024 Uiso 1 1 calc R
C8 C 0.6642(3) -0.9326(2) -0.2870(2) 0.0188(5) Uani 1 1 d .
H8A H 0.7257 -0.8409 -0.2335 0.023 Uiso 1 1 calc R
H8B H 0.5499 -0.9296 -0.3593 0.023 Uiso 1 1 calc R
C9 C 0.8004(3) -0.9648(2) -0.3524(2) 0.0190(5) Uani 1 1 d .
C7 C 0.2495(3) -1.0644(2) -0.3090(2) 0.0166(5) Uani 1 1 d .
C11 C -0.4679(3) -1.3642(2) -0.6394(2) 0.0194(5) Uani 1 1 d .
H11 H -0.5156 -1.2893 -0.6420 0.023 Uiso 1 1 calc R
C12 C -0.5970(3) -1.4934(2) -0.6820(2) 0.0195(5) Uani 1 1 d .
C13 C -0.5259(4) -1.6022(2) -0.6783(2) 0.0243(5) Uani 1 1 d .
H13 H -0.6097 -1.6926 -0.7056 0.029 Uiso 1 1 calc R
C14 C -0.3295(4) -1.5770(2) -0.6339(2) 0.0245(5) Uani 1 1 d .
H14 H -0.2779 -1.6500 -0.6312 0.029 Uiso 1 1 calc R
C15 C -0.2122(3) -1.4450(2) -0.5940(2) 0.0192(5) Uani 1 1 d .
H15 H -0.0788 -1.4281 -0.5649 0.023 Uiso 1 1 calc R
C16 C -0.8061(3) -1.5086(3) -0.7281(2) 0.0251(5) Uani 1 1 d .
H16A H -0.8794 -1.6036 -0.7272 0.030 Uiso 1 1 calc R
H16B H -0.8317 -1.4487 -0.6647 0.030 Uiso 1 1 calc R
C17 C -0.8764(3) -1.5795(3) -0.9657(2) 0.0229(5) Uani 1 1 d .
H17A H -0.9637 -1.6673 -0.9586 0.028 Uiso 1 1 calc R
H17B H -0.7486 -1.5895 -0.9474 0.028 Uiso 1 1 calc R
C18 C -1.0563(3) -1.4549(3) -0.8934(2) 0.0223(5) Uani 1 1 d .
H18A H -1.0492 -1.3809 -0.8271 0.027 Uiso 1 1 calc R
H18B H -1.1483 -1.5394 -0.8843 0.027 Uiso 1 1 calc R

loop_
_atom_site_aniso_label
_atom_site_aniso_U_11
_atom_site_aniso_U_22
_atom_site_aniso_U_33
_atom_site_aniso_U_23
_atom_site_aniso_U_13
_atom_site_aniso_U_12
Zn1 0.01185(14) 0.01330(14) 0.02126(15) 0.00160(10) 0.00499(10) 0.00302(10)
O1 0.0295(10) 0.0211(9) 0.0287(9) 0.0016(7) 0.0161(8) 0.0084(7)
O2 0.0208(9) 0.0241(9) 0.0392(11) 0.0006(8) 0.0181(8) 0.0025(7)
O3 0.0191(8) 0.0202(9) 0.0264(9) 0.0070(7) 0.0058(7) 0.0083(7)
O4 0.0167(9) 0.0238(9) 0.0322(10) 0.0055(8) -0.0021(7) 0.0042(7)
N1 0.0154(9) 0.0148(9) 0.0187(10) 0.0021(8) 0.0052(8) 0.0045(8)
N2 0.0160(10) 0.0256(11) 0.0155(10) 0.0027(8) 0.0015(8) 0.0047(8)
C1 0.0138(11) 0.0147(11) 0.0166(11) -0.0010(9) 0.0054(9) 0.0053(9)
C2 0.0137(11) 0.0174(11) 0.0163(11) -0.0013(9) 0.0048(9) 0.0057(9)
C3 0.0143(11) 0.0262(13) 0.0215(12) -0.0021(10) 0.0032(10) 0.0069(10)
C4 0.0273(14) 0.0301(14) 0.0195(12) 0.0039(11) 0.0015(11) 0.0154(11)
C5 0.0364(15) 0.0218(13) 0.0200(12) 0.0048(10) 0.0101(11) 0.0128(11)
C6 0.0190(12) 0.0181(12) 0.0226(12) 0.0033(10) 0.0083(10) 0.0054(10)
C8 0.0144(11) 0.0181(11) 0.0242(12) 0.0029(9) 0.0077(10) 0.0044(9)
C9 0.0135(11) 0.0245(13) 0.0185(12) 0.0042(10) 0.0030(9) 0.0075(10)
C7 0.0134(11) 0.0204(12) 0.0193(11) 0.0027(9) 0.0089(9) 0.0066(9)
C11 0.0179(12) 0.0191(12) 0.0213(12) 0.0061(9) 0.0046(10) 0.0073(9)
C12 0.0184(12) 0.0221(12) 0.0135(11) 0.0036(9) 0.0024(9) 0.0024(10)
C13 0.0280(13) 0.0183(12) 0.0178(12) -0.0005(10) 0.0017(10) 0.0005(10)
C14 0.0313(14) 0.0183(12) 0.0231(13) 0.0014(10) 0.0050(11) 0.0108(11)
C15 0.0167(11) 0.0214(12) 0.0186(12) 0.0010(9) 0.0035(9) 0.0071(10)
C16 0.0155(12) 0.0335(14) 0.0192(12) 0.0068(11) 0.0020(10) 0.0002(10)
C17 0.0187(12) 0.0272(13) 0.0213(12) 0.0015(10) 0.0040(10) 0.0078(10)
C18 0.0185(12) 0.0268(13) 0.0192(12) 0.0011(10) 0.0054(10) 0.0048(10)

loop_
_atom_type_symbol
_atom_type_description
_atom_type_scat_dispersion_real
_atom_type_scat_dispersion_imag
_atom_type_scat_source
C C 0.0033 0.0016 'International Tables Vol C Tables 4.2.6.8 and 6.1.1.4'
H H 0.0000 0.0000 'International Tables Vol C Tables 4.2.6.8 and 6.1.1.4'
N N 0.0061 0.0033 'International Tables Vol C Tables 4.2.6.8 and 6.1.1.4'
O O 0.0106 0.0060 'International Tables Vol C Tables 4.2.6.8 and 6.1.1.4'
Zn Zn 0.2839 1.4301 'International Tables Vol C Tables 4.2.6.8 and 6.1.1.4'

loop_
_geom_angle_atom_site_label_1
_geom_angle_atom_site_label_2
_geom_angle_atom_site_label_3
_geom_angle
_geom_angle_site_symmetry_1
_geom_angle_site_symmetry_3
N1 Zn1 O1 100.20(7) . 1_455
N1 Zn1 O2 99.21(7) . 2_634
O1 Zn1 O2 160.45(7) 1_455 2_634
N1 Zn1 O4 103.18(7) . .
O1 Zn1 O4 90.51(8) 1_455 .
O2 Zn1 O4 87.29(8) 2_634 .
N1 Zn1 O3 96.40(7) . 2_534
O1 Zn1 O3 85.48(7) 1_455 2_534
O2 Zn1 O3 90.11(7) 2_634 2_534
O4 Zn1 O3 160.41(7) . 2_534
C9 O1 Zn1 123.65(15) . 1_655
C9 O2 Zn1 129.47(16) . 2_634
C7 O3 Zn1 135.71(15) . 2_534
C7 O4 Zn1 118.35(15) . .
C11 N1 C15 117.8(2) . .
C11 N1 Zn1 119.78(15) . .
C15 N1 Zn1 122.42(16) . .
C17 N2 C16 110.8(2) . .
C17 N2 C18 109.87(18) . .
C16 N2 C18 109.86(19) . .
C6 C1 C2 119.5(2) . .
C6 C1 C7 117.6(2) . .
C2 C1 C7 122.9(2) . .
C3 C2 C1 118.0(2) . .
C3 C2 C8 118.4(2) . .
C1 C2 C8 123.6(2) . .
C4 C3 C2 122.0(2) . .
C3 C4 C5 119.8(2) . .
C6 C5 C4 119.1(2) . .
C5 C6 C1 121.6(2) . .
C2 C8 C9 115.29(19) . .
O2 C9 O1 125.8(2) . .
O2 C9 C8 116.1(2) . .
O1 C9 C8 118.0(2) . .
O3 C7 O4 125.1(2) . .
O3 C7 C1 118.4(2) . .
O4 C7 C1 116.5(2) . .
N1 C11 C12 123.8(2) . .
C11 C12 C13 117.7(2) . .
C11 C12 C16 118.6(2) . .
C13 C12 C16 123.7(2) . .
C12 C13 C14 119.2(2) . .
C15 C14 C13 118.9(2) . .
N1 C15 C14 122.6(2) . .
N2 C16 C12 111.20(19) . .
N2 C17 C18 111.0(2) . 2_323
N2 C18 C17 110.51(19) . 2_323

loop_
_geom_bond_atom_site_label_1
_geom_bond_atom_site_label_2
_geom_bond_distance
_geom_bond_site_symmetry_2
Zn1 N1 2.0274(19) .
Zn1 O1 2.0393(17) 1_455
Zn1 O2 2.0403(17) 2_634
Zn1 O4 2.0443(17) .
Zn1 O3 2.0704(16) 2_534
Zn1 Zn1 2.9258(9) 2_534
O1 C9 1.257(3) .
O1 Zn1 2.0392(17) 1_655
O2 C9 1.255(3) .
O2 Zn1 2.0403(17) 2_634
O3 C7 1.250(3) .
O3 Zn1 2.0704(16) 2_534
O4 C7 1.264(3) .
N1 C11 1.342(3) .
N1 C15 1.345(3) .
N2 C17 1.465(3) .
N2 C16 1.468(3) .
N2 C18 1.470(3) .
C1 C6 1.394(3) .
C1 C2 1.399(3) .
C1 C7 1.505(3) .
C2 C3 1.394(3) .
C2 C8 1.513(3) .
C3 C4 1.380(4) .
C4 C5 1.382(4) .
C5 C6 1.379(3) .
C8 C9 1.522(3) .
C11 C12 1.383(3) .
C12 C13 1.387(3) .
C12 C16 1.510(3) .
C13 C14 1.397(4) .
C14 C15 1.375(3) .
C17 C18 1.509(3) 2_323
C18 C17 1.509(3) 2_323
